data_7045761
loop_
_publ_author_name
'Long, J\'er\^ome'
'Lyubov, Dimitry M.'
'Mahrova, Tatyana V.'
'Cherkasov, Anton V.'
'Fukin, Georgy K.'
'Guari, Yannick'
'Larionova, Joulia'
'Trifonov, Alexander A.'

_publ_section_title
;
 Synthesis, structure and magnetic properties of tris(pyrazolyl)methane
 lanthanide complexes: effect of the anion on the slow relaxation of
 magnetization.
;
_journal_issue 15
_journal_name_full 'Dalton transactions (Cambridge, England : 2003)'
_journal_page_first 5153
_journal_page_last 5156
_journal_paper_doi 10.1039/C8DT00458G
_journal_volume 47
_journal_year 2018
_chemical_formula_sum 'C18 H25 N10 O9 Tb'
_chemical_formula_weight 684.40
_space_group_crystal_system monoclinic
_space_group_IT_number 14
_space_group_name_Hall '-P 2yn'
_space_group_name_H-M_alt 'P 1 21/n 1'
_symmetry_space_group_name_Hall '-P 2yn'
_symmetry_space_group_name_H-M 'P 1 21/n 1'
_atom_sites_solution_hydrogens geom
_atom_sites_solution_primary dual
_atom_sites_solution_secondary difmap
_audit_creation_method SHELXL-2014/7
_audit_update_record
;
2018-01-15 deposited with the CCDC.
2018-03-02 downloaded from the CCDC.
;
_cell_angle_alpha 90
_cell_angle_beta 95.757(2)
_cell_angle_gamma 90
_cell_formula_units_Z 4
_cell_length_a 10.8271(5)
_cell_length_b 14.8273(7)
_cell_length_c 16.3000(8)
_cell_measurement_reflns_used 9153
_cell_measurement_temperature 100(2)
_cell_measurement_theta_max 36.37
_cell_measurement_theta_min 2.34
_cell_volume 2603.5(2)
_computing_data_collection APEX3
_diffrn_ambient_temperature 100(2)
_diffrn_measured_fraction_theta_full 0.999
_diffrn_measured_fraction_theta_max 0.999
_diffrn_radiation_type MoK\a
_diffrn_radiation_wavelength 0.71073
_diffrn_reflns_av_R_equivalents 0.0444
_diffrn_reflns_av_unetI/netI 0.0355
_diffrn_reflns_Laue_measured_fraction_full 0.999
_diffrn_reflns_Laue_measured_fraction_max 0.999
_diffrn_reflns_limit_h_max 15
_diffrn_reflns_limit_h_min -15
_diffrn_reflns_limit_k_max 20
_diffrn_reflns_limit_k_min -20
_diffrn_reflns_limit_l_max 22
_diffrn_reflns_limit_l_min -22
_diffrn_reflns_number 34395
_diffrn_reflns_point_group_measured_fraction_full 0.999
_diffrn_reflns_point_group_measured_fraction_max 0.999
_diffrn_reflns_theta_full 25.242
_diffrn_reflns_theta_max 29.999
_diffrn_reflns_theta_min 2.337
_diffrn_source 'microfocus tube'
_exptl_absorpt_coefficient_mu 2.783
_exptl_absorpt_correction_T_max 0.6070
_exptl_absorpt_correction_T_min 0.3623
_exptl_absorpt_correction_type multi-scan
_exptl_absorpt_process_details SADABS-2016/2
_exptl_crystal_colour colorless
_exptl_crystal_density_diffrn 1.746
_exptl_crystal_description prism
_exptl_crystal_F_000 1360
_exptl_crystal_size_max 0.430
_exptl_crystal_size_mid 0.190
_exptl_crystal_size_min 0.140
_refine_diff_density_max 1.163
_refine_diff_density_min -1.192
_refine_diff_density_rms 0.101
_refine_ls_extinction_method none
_refine_ls_goodness_of_fit_ref 1.057
_refine_ls_hydrogen_treatment constr
_refine_ls_matrix_type full
_refine_ls_number_parameters 350
_refine_ls_number_reflns 7590
_refine_ls_number_restraints 0
_refine_ls_restrained_S_all 1.057
_refine_ls_R_factor_all 0.0292
_refine_ls_R_factor_gt 0.0223
_refine_ls_shift/su_max 0.002
_refine_ls_shift/su_mean 0.000
_refine_ls_structure_factor_coef Fsqd
_refine_ls_weighting_details 'w=1/[\s^2^(Fo^2^)+(0.0246P)^2^+0.2842P] where P=(Fo^2^+2Fc^2^)/3'
_refine_ls_weighting_scheme calc
_refine_ls_wR_factor_gt 0.0537
_refine_ls_wR_factor_ref 0.0555
_reflns_Friedel_coverage 0.000
_reflns_number_gt 6611
_reflns_number_total 7590
_reflns_threshold_expression 'I > 2\s(I)'
_cod_data_source_file c8dt00458g2.cif
_cod_data_source_block tbnnnno3
_cod_depositor_comments 'Adding full bibliography for 7045761--7045766.cif.'
_cod_original_cell_volume 2603.6(2)
_cod_database_code 7045761
_shelx_shelxl_version_number 2014/7
_shelx_space_group_comment
;
The symmetry employed for this shelxl refinement is uniquely defined
by the following loop, which should always be used as a source of
symmetry information in preference to the above space-group names.
They are only intended as comments.
;
_shelx_estimated_absorpt_t_min 0.381
_shelx_estimated_absorpt_t_max 0.697

loop_
_space_group_symop_operation_xyz
'x, y, z'
'-x+1/2, y+1/2, -z+1/2'
'-x, -y, -z'
'x-1/2, -y-1/2, z-1/2'

loop_
_atom_site_label
_atom_site_type_symbol
_atom_site_fract_x
_atom_site_fract_y
_atom_site_fract_z
_atom_site_U_iso_or_equiv
_atom_site_adp_type
_atom_site_occupancy
_atom_site_site_symmetry_order
_atom_site_calc_flag
_atom_site_refinement_flags_posn
_atom_site_refinement_flags_adp
Tb1 Tb 0.42008(2) 0.33745(2) 0.66130(2) 0.01117(3) Uani 1 1 d . .
N1 N 0.48865(15) 0.49689(10) 0.67594(10) 0.0134(3) Uani 1 1 d . .
N2 N 0.60463(15) 0.52224(10) 0.70879(9) 0.0128(3) Uani 1 1 d . .
N3 N 0.56157(16) 0.34887(10) 0.79421(10) 0.0131(3) Uani 1 1 d . .
N4 N 0.66649(15) 0.40146(10) 0.80158(9) 0.0130(3) Uani 1 1 d . .
N5 N 0.64047(16) 0.34425(10) 0.62609(10) 0.0137(3) Uani 1 1 d . .
N6 N 0.72779(15) 0.40048(10) 0.66532(10) 0.0134(3) Uani 1 1 d . .
C1 C 0.69855(17) 0.45632(12) 0.73328(11) 0.0125(3) Uani 1 1 d . .
H1A H 0.7758 0.4902 0.7529 0.015 Uiso 1 1 calc R U
C2 C 0.42671(18) 0.57430(14) 0.66149(12) 0.0164(4) Uani 1 1 d . .
C3 C 0.5036(2) 0.64815(12) 0.68543(13) 0.0174(4) Uani 1 1 d . .
H3A H 0.4815 0.7101 0.6816 0.021 Uiso 1 1 calc R U
C4 C 0.61651(19) 0.61345(12) 0.71532(11) 0.0146(4) Uani 1 1 d . .
C5 C 0.2963(2) 0.57729(14) 0.62416(15) 0.0247(4) Uani 1 1 d . .
H5A H 0.2500 0.5270 0.6453 0.037 Uiso 1 1 calc R U
H5B H 0.2943 0.5724 0.5641 0.037 Uiso 1 1 calc R U
H5C H 0.2584 0.6345 0.6384 0.037 Uiso 1 1 calc R U
C6 C 0.7325(2) 0.65888(13) 0.74921(14) 0.0208(4) Uani 1 1 d . .
H6A H 0.8007 0.6405 0.7176 0.031 Uiso 1 1 calc R U
H6B H 0.7519 0.6417 0.8071 0.031 Uiso 1 1 calc R U
H6C H 0.7215 0.7244 0.7453 0.031 Uiso 1 1 calc R U
C7 C 0.56645(18) 0.30394(13) 0.86522(12) 0.0149(4) Uani 1 1 d . .
C8 C 0.6722(2) 0.32685(13) 0.91718(12) 0.0170(4) Uani 1 1 d . .
H8A H 0.6955 0.3039 0.9709 0.020 Uiso 1 1 calc R U
C9 C 0.73582(19) 0.38903(13) 0.87528(12) 0.0156(4) Uani 1 1 d . .
C10 C 0.4668(2) 0.24014(15) 0.88456(12) 0.0214(4) Uani 1 1 d . .
H10A H 0.4295 0.2123 0.8335 0.032 Uiso 1 1 calc R U
H10B H 0.4030 0.2731 0.9109 0.032 Uiso 1 1 calc R U
H10C H 0.5026 0.1932 0.9220 0.032 Uiso 1 1 calc R U
C11 C 0.8540(2) 0.43759(15) 0.89994(13) 0.0239(4) Uani 1 1 d . .
H11A H 0.8411 0.5026 0.8920 0.036 Uiso 1 1 calc R U
H11B H 0.9180 0.4168 0.8659 0.036 Uiso 1 1 calc R U
H11C H 0.8806 0.4254 0.9581 0.036 Uiso 1 1 calc R U
C12 C 0.70080(19) 0.29838(13) 0.57184(11) 0.0163(4) Uani 1 1 d . .
C13 C 0.8254(2) 0.32533(14) 0.57722(13) 0.0199(4) Uani 1 1 d . .
H13A H 0.8873 0.3026 0.5454 0.024 Uiso 1 1 calc R U
C14 C 0.84130(19) 0.39029(13) 0.63676(12) 0.0165(4) Uani 1 1 d . .
C15 C 0.6361(2) 0.22986(14) 0.51543(12) 0.0217(4) Uani 1 1 d . .
H15A H 0.5493 0.2477 0.5020 0.033 Uiso 1 1 calc R U
H15B H 0.6395 0.1709 0.5427 0.033 Uiso 1 1 calc R U
H15C H 0.6772 0.2262 0.4646 0.033 Uiso 1 1 calc R U
C16 C 0.9525(2) 0.44536(16) 0.66641(13) 0.0227(4) Uani 1 1 d . .
H16A H 0.9727 0.4358 0.7257 0.034 Uiso 1 1 calc R U
H16B H 0.9345 0.5093 0.6559 0.034 Uiso 1 1 calc R U
H16C H 1.0231 0.4270 0.6371 0.034 Uiso 1 1 calc R U
O1 O 0.22868(14) 0.36704(11) 0.57252(9) 0.0203(3) Uani 1 1 d . .
O2 O 0.40103(14) 0.38613(10) 0.51885(9) 0.0209(3) Uani 1 1 d . .
O3 O 0.22524(16) 0.40872(11) 0.44434(9) 0.0287(4) Uani 1 1 d . .
N7 N 0.28275(18) 0.38796(11) 0.50905(11) 0.0190(3) Uani 1 1 d . .
O4 O 0.36388(14) 0.19967(10) 0.58532(9) 0.0198(3) Uani 1 1 d . .
O5 O 0.48996(14) 0.18516(10) 0.69521(9) 0.0194(3) Uani 1 1 d . .
O6 O 0.42026(16) 0.06540(10) 0.62845(12) 0.0301(4) Uani 1 1 d . .
N8 N 0.42431(17) 0.14651(12) 0.63617(12) 0.0177(3) Uani 1 1 d . .
O7 O 0.28734(14) 0.41039(9) 0.75178(9) 0.0180(3) Uani 1 1 d . .
O8 O 0.25421(14) 0.26833(9) 0.73250(9) 0.0192(3) Uani 1 1 d . .
O9 O 0.14570(15) 0.34326(10) 0.81532(10) 0.0238(3) Uani 1 1 d . .
N9 N 0.22554(16) 0.34047(11) 0.76828(10) 0.0154(3) Uani 1 1 d . .
N1S N 0.6180(2) 0.58583(18) 0.94062(19) 0.0497(7) Uani 1 1 d . .
C1S C 0.5169(2) 0.57751(16) 0.91654(15) 0.0287(5) Uani 1 1 d . .
C2S C 0.3885(2) 0.56773(19) 0.88524(16) 0.0360(6) Uani 1 1 d . .
H2S1 H 0.3578 0.6249 0.8608 0.054 Uiso 1 1 calc R U
H2S2 H 0.3397 0.5514 0.9305 0.054 Uiso 1 1 calc R U
H2S3 H 0.3807 0.5203 0.8432 0.054 Uiso 1 1 calc R U

loop_
_atom_site_aniso_label
_atom_site_aniso_U_11
_atom_site_aniso_U_22
_atom_site_aniso_U_33
_atom_site_aniso_U_23
_atom_site_aniso_U_13
_atom_site_aniso_U_12
Tb1 0.01040(5) 0.01270(5) 0.01020(5) 0.00013(3) 0.00004(3) -0.00050(3)
N1 0.0116(8) 0.0134(7) 0.0150(7) 0.0003(6) 0.0008(6) 0.0000(6)
N2 0.0106(7) 0.0123(7) 0.0153(7) 0.0014(6) 0.0005(6) 0.0003(6)
N3 0.0109(8) 0.0164(7) 0.0120(7) 0.0007(6) 0.0005(6) -0.0021(6)
N4 0.0115(8) 0.0163(7) 0.0109(7) 0.0006(6) -0.0008(6) -0.0021(6)
N5 0.0131(8) 0.0160(7) 0.0120(7) 0.0002(6) 0.0011(6) -0.0003(6)
N6 0.0106(8) 0.0161(7) 0.0136(7) 0.0001(6) 0.0017(6) 0.0007(6)
C1 0.0108(9) 0.0142(8) 0.0124(8) 0.0013(6) 0.0011(6) -0.0002(6)
C2 0.0167(10) 0.0151(9) 0.0174(9) 0.0028(7) 0.0019(7) 0.0026(7)
C3 0.0194(10) 0.0120(8) 0.0207(9) 0.0009(7) 0.0020(8) 0.0008(7)
C4 0.0175(10) 0.0140(8) 0.0126(8) 0.0001(7) 0.0022(7) -0.0020(7)
C5 0.0172(11) 0.0189(9) 0.0364(12) 0.0036(9) -0.0051(9) 0.0022(8)
C6 0.0211(11) 0.0171(9) 0.0233(10) -0.0012(8) -0.0014(8) -0.0057(8)
C7 0.0155(10) 0.0171(9) 0.0122(8) 0.0007(7) 0.0026(7) 0.0003(7)
C8 0.0179(10) 0.0213(9) 0.0114(8) 0.0019(7) -0.0010(7) 0.0001(7)
C9 0.0138(9) 0.0196(9) 0.0128(8) 0.0003(7) -0.0022(7) 0.0005(7)
C10 0.0214(11) 0.0282(10) 0.0146(9) 0.0057(8) 0.0015(8) -0.0072(8)
C11 0.0203(11) 0.0294(11) 0.0202(10) 0.0026(8) -0.0064(8) -0.0073(9)
C12 0.0192(10) 0.0185(9) 0.0119(8) 0.0020(7) 0.0048(7) 0.0037(7)
C13 0.0171(10) 0.0276(10) 0.0161(9) 0.0019(8) 0.0073(8) 0.0056(8)
C14 0.0124(9) 0.0228(9) 0.0148(8) 0.0052(7) 0.0036(7) 0.0035(7)
C15 0.0243(11) 0.0251(10) 0.0159(9) -0.0055(8) 0.0034(8) 0.0017(8)
C16 0.0123(10) 0.0324(12) 0.0236(10) 0.0037(9) 0.0022(8) -0.0018(8)
O1 0.0174(8) 0.0257(7) 0.0175(7) 0.0021(6) 0.0004(6) 0.0028(6)
O2 0.0195(8) 0.0287(8) 0.0144(6) 0.0038(6) 0.0004(6) 0.0001(6)
O3 0.0328(10) 0.0339(9) 0.0168(7) 0.0057(6) -0.0099(7) 0.0055(7)
N7 0.0237(10) 0.0167(8) 0.0157(8) -0.0008(6) -0.0020(7) 0.0019(7)
O4 0.0235(8) 0.0174(7) 0.0172(7) -0.0021(6) -0.0047(6) 0.0015(6)
O5 0.0171(8) 0.0188(6) 0.0209(7) -0.0006(6) -0.0050(6) 0.0002(6)
O6 0.0320(10) 0.0145(7) 0.0426(10) -0.0044(7) -0.0026(7) 0.0027(6)
N8 0.0137(9) 0.0182(8) 0.0212(8) -0.0020(6) 0.0010(7) 0.0017(6)
O7 0.0185(7) 0.0164(7) 0.0203(7) -0.0008(5) 0.0073(6) -0.0044(5)
O8 0.0205(8) 0.0154(6) 0.0225(7) -0.0007(6) 0.0058(6) -0.0007(5)
O9 0.0210(8) 0.0271(8) 0.0254(8) 0.0032(6) 0.0133(7) -0.0016(6)
N9 0.0146(8) 0.0177(8) 0.0139(7) 0.0032(6) 0.0007(6) -0.0006(6)
N1S 0.0328(14) 0.0477(14) 0.0678(18) 0.0153(13) 0.0023(13) -0.0069(11)
C1S 0.0301(13) 0.0254(11) 0.0315(12) -0.0004(9) 0.0075(10) 0.0004(9)
C2S 0.0323(15) 0.0466(15) 0.0286(12) -0.0079(11) 0.0008(10) -0.0064(11)

loop_
_atom_type_symbol
_atom_type_description
_atom_type_scat_dispersion_real
_atom_type_scat_dispersion_imag
_atom_type_scat_source
C C 0.0033 0.0016 'International Tables Vol C Tables 4.2.6.8 and 6.1.1.4'
H H 0.0000 0.0000 'International Tables Vol C Tables 4.2.6.8 and 6.1.1.4'
N N 0.0061 0.0033 'International Tables Vol C Tables 4.2.6.8 and 6.1.1.4'
O O 0.0106 0.0060 'International Tables Vol C Tables 4.2.6.8 and 6.1.1.4'
Tb Tb -0.1723 4.1537 'International Tables Vol C Tables 4.2.6.8 and 6.1.1.4'

loop_
_geom_angle_atom_site_label_1
_geom_angle_atom_site_label_2
_geom_angle_atom_site_label_3
_geom_angle
O7 Tb1 O2 116.97(5)
O7 Tb1 O5 117.93(5)
O2 Tb1 O5 119.37(5)
O7 Tb1 O4 123.55(5)
O2 Tb1 O4 76.67(5)
O5 Tb1 O4 52.52(5)
O7 Tb1 O1 76.12(5)
O2 Tb1 O1 52.64(5)
O5 Tb1 O1 121.87(5)
O4 Tb1 O1 72.29(5)
O7 Tb1 O8 52.46(5)
O2 Tb1 O8 125.55(5)
O5 Tb1 O8 74.36(5)
O4 Tb1 O8 74.52(5)
O1 Tb1 O8 74.83(5)
O7 Tb1 N1 72.87(5)
O2 Tb1 N1 78.70(5)
O5 Tb1 N1 141.32(5)
O4 Tb1 N1 154.86(5)
O1 Tb1 N1 96.52(5)
O8 Tb1 N1 125.27(5)
O7 Tb1 N5 139.34(5)
O2 Tb1 N5 76.13(5)
O5 Tb1 N5 78.92(5)
O4 Tb1 N5 96.44(5)
O1 Tb1 N5 128.74(5)
O8 Tb1 N5 151.72(5)
N1 Tb1 N5 72.65(5)
O7 Tb1 N3 78.08(5)
O2 Tb1 N3 141.94(5)
O5 Tb1 N3 73.69(5)
O4 Tb1 N3 126.20(5)
O1 Tb1 N3 154.03(5)
O8 Tb1 N3 91.83(5)
N1 Tb1 N3 72.81(5)
N5 Tb1 N3 71.67(5)
O7 Tb1 N8 123.32(5)
O2 Tb1 N8 99.14(5)
O5 Tb1 N8 26.26(5)
O4 Tb1 N8 26.33(5)
O1 Tb1 N8 96.75(5)
O8 Tb1 N8 71.22(5)
N1 Tb1 N8 161.28(5)
N5 Tb1 N8 88.73(5)
N3 Tb1 N8 99.89(5)
O7 Tb1 N7 97.07(5)
O2 Tb1 N7 26.27(5)
O5 Tb1 N7 124.32(5)
O4 Tb1 N7 72.35(5)
O1 Tb1 N7 26.38(5)
O8 Tb1 N7 100.25(5)
N1 Tb1 N7 87.62(5)
N5 Tb1 N7 102.37(5)
N3 Tb1 N7 160.42(5)
N8 Tb1 N7 98.58(5)
O7 Tb1 N9 26.25(4)
O2 Tb1 N9 125.58(5)
O5 Tb1 N9 96.16(5)
O4 Tb1 N9 99.28(5)
O1 Tb1 N9 74.12(5)
O8 Tb1 N9 26.22(4)
N1 Tb1 N9 99.07(5)
N5 Tb1 N9 155.69(5)
N3 Tb1 N9 84.08(5)
N8 Tb1 N9 97.23(5)
N7 Tb1 N9 100.02(5)
C2 N1 N2 104.92(15)
C2 N1 Tb1 131.31(13)
N2 N1 Tb1 123.60(11)
C4 N2 N1 112.29(15)
C4 N2 C1 126.50(17)
N1 N2 C1 121.20(15)
C7 N3 N4 104.34(15)
C7 N3 Tb1 132.72(13)
N4 N3 Tb1 122.50(11)
C9 N4 N3 112.19(15)
C9 N4 C1 126.85(16)
N3 N4 C1 120.76(15)
C12 N5 N6 104.97(16)
C12 N5 Tb1 132.00(13)
N6 N5 Tb1 123.01(11)
C14 N6 N5 112.09(16)
C14 N6 C1 126.82(17)
N5 N6 C1 120.88(15)
N2 C1 N6 112.36(15)
N2 C1 N4 112.19(15)
N6 C1 N4 110.83(14)
N2 C1 H1A 107.0
N6 C1 H1A 107.0
N4 C1 H1A 107.0
N1 C2 C3 110.27(18)
N1 C2 C5 122.56(18)
C3 C2 C5 127.16(18)
C4 C3 C2 106.76(17)
C4 C3 H3A 126.6
C2 C3 H3A 126.6
N2 C4 C3 105.75(17)
N2 C4 C6 123.39(18)
C3 C4 C6 130.86(18)
C2 C5 H5A 109.5
C2 C5 H5B 109.5
H5A C5 H5B 109.5
C2 C5 H5C 109.5
H5A C5 H5C 109.5
H5B C5 H5C 109.5
C4 C6 H6A 109.5
C4 C6 H6B 109.5
H6A C6 H6B 109.5
C4 C6 H6C 109.5
H6A C6 H6C 109.5
H6B C6 H6C 109.5
N3 C7 C8 111.35(17)
N3 C7 C10 122.29(18)
C8 C7 C10 126.32(18)
C9 C8 C7 106.47(17)
C9 C8 H8A 126.8
C7 C8 H8A 126.8
N4 C9 C8 105.64(17)
N4 C9 C11 123.71(17)
C8 C9 C11 130.64(18)
C7 C10 H10A 109.5
C7 C10 H10B 109.5
H10A C10 H10B 109.5
C7 C10 H10C 109.5
H10A C10 H10C 109.5
H10B C10 H10C 109.5
C9 C11 H11A 109.5
C9 C11 H11B 109.5
H11A C11 H11B 109.5
C9 C11 H11C 109.5
H11A C11 H11C 109.5
H11B C11 H11C 109.5
N5 C12 C13 110.17(18)
N5 C12 C15 121.49(18)
C13 C12 C15 128.35(17)
C14 C13 C12 107.30(17)
C14 C13 H13A 126.3
C12 C13 H13A 126.3
N6 C14 C13 105.47(18)
N6 C14 C16 123.55(18)
C13 C14 C16 130.93(18)
C12 C15 H15A 109.5
C12 C15 H15B 109.5
H15A C15 H15B 109.5
C12 C15 H15C 109.5
H15A C15 H15C 109.5
H15B C15 H15C 109.5
C14 C16 H16A 109.5
C14 C16 H16B 109.5
H16A C16 H16B 109.5
C14 C16 H16C 109.5
H16A C16 H16C 109.5
H16B C16 H16C 109.5
N7 O1 Tb1 95.33(12)
N7 O2 Tb1 96.57(10)
O3 N7 O1 122.04(19)
O3 N7 O2 122.51(18)
O1 N7 O2 115.44(16)
O3 N7 Tb1 179.42(15)
O1 N7 Tb1 58.29(10)
O2 N7 Tb1 57.16(9)
N8 O4 Tb1 95.87(11)
N8 O5 Tb1 96.25(11)
O6 N8 O5 122.52(19)
O6 N8 O4 122.40(19)
O5 N8 O4 115.08(16)
O6 N8 Tb1 176.07(15)
O5 N8 Tb1 57.49(9)
O4 N8 Tb1 57.80(9)
N9 O7 Tb1 96.98(10)
N9 O8 Tb1 95.13(10)
O9 N9 O8 122.76(16)
O9 N9 O7 121.82(16)
O8 N9 O7 115.42(16)
O9 N9 Tb1 177.94(15)
O8 N9 Tb1 58.65(9)
O7 N9 Tb1 56.78(9)
N1S C1S C2S 179.3(3)
C1S C2S H2S1 109.5
C1S C2S H2S2 109.5
H2S1 C2S H2S2 109.5
C1S C2S H2S3 109.5
H2S1 C2S H2S3 109.5
H2S2 C2S H2S3 109.5

loop_
_geom_bond_atom_site_label_1
_geom_bond_atom_site_label_2
_geom_bond_distance
Tb1 O7 2.4157(14)
Tb1 O2 2.4204(14)
Tb1 O5 2.4276(15)
Tb1 O4 2.4344(14)
Tb1 O1 2.4452(15)
Tb1 O8 2.4578(14)
Tb1 N1 2.4822(15)
Tb1 N5 2.5117(17)
Tb1 N3 2.5306(17)
Tb1 N8 2.8616(17)
Tb1 N7 2.8618(18)
Tb1 N9 2.8663(17)
N1 C2 1.338(2)
N1 N2 1.367(2)
N2 C4 1.362(2)
N2 C1 1.438(2)
N3 C7 1.332(2)
N3 N4 1.373(2)
N4 C9 1.364(2)
N4 C1 1.449(2)
N5 C12 1.337(2)
N5 N6 1.370(2)
N6 C14 1.366(2)
N6 C1 1.443(2)
C1 H1A 1.0000
C2 C3 1.407(3)
C2 C5 1.481(3)
C3 C4 1.370(3)
C3 H3A 0.9500
C4 C6 1.482(3)
C5 H5A 0.9800
C5 H5B 0.9800
C5 H5C 0.9800
C6 H6A 0.9800
C6 H6B 0.9800
C6 H6C 0.9800
C7 C8 1.396(3)
C7 C10 1.492(3)
C8 C9 1.373(3)
C8 H8A 0.9500
C9 C11 1.488(3)
C10 H10A 0.9800
C10 H10B 0.9800
C10 H10C 0.9800
C11 H11A 0.9800
C11 H11B 0.9800
C11 H11C 0.9800
C12 C13 1.401(3)
C12 C15 1.496(3)
C13 C14 1.366(3)
C13 H13A 0.9500
C14 C16 1.494(3)
C15 H15A 0.9800
C15 H15B 0.9800
C15 H15C 0.9800
C16 H16A 0.9800
C16 H16B 0.9800
C16 H16C 0.9800
O1 N7 1.277(2)
O2 N7 1.275(2)
O3 N7 1.210(2)
O4 N8 1.276(2)
O5 N8 1.274(2)
O6 N8 1.210(2)
O7 N9 1.277(2)
O8 N9 1.272(2)
O9 N9 1.212(2)
N1S C1S 1.131(4)
C1S C2S 1.439(4)
C2S H2S1 0.9800
C2S H2S2 0.9800
C2S H2S3 0.9800
